data_2310809
loop_
_publ_author_name
'Guimaraes, D.M.C.'

_publ_section_title
;
 Ferroelastic transformations in lead orthophosphate and its structure as
 a function of temperature
;
_journal_name_full 'Acta Crystallographica A (24,1968-38,1982)'
_journal_page_first 108
_journal_page_last 114
_journal_volume 35
_journal_year 1979
_chemical_formula_sum 'O8 P2 Pb3'
_chemical_name_systematic 'Pb3 (P O4)2'
_space_group_IT_number 15
_symmetry_space_group_name_Hall '-C 2yc'
_symmetry_space_group_name_H-M 'C 1 2/c 1'
_cell_angle_alpha 90
_cell_angle_beta 102.3
_cell_angle_gamma 90
_cell_formula_units_Z 4
_cell_length_a 13.8
_cell_length_b 5.691
_cell_length_c 9.42
_cell_volume 722.825
_citation_journal_id_ASTM ACACBN
_cod_data_source_file Guimaraes_ACACBN_1979_437.cif
_cod_data_source_block O8P2Pb3
_cod_original_cell_volume 722.8254
_cod_database_code 2310809

loop_
_symmetry_equiv_pos_as_xyz
x,y,z
-x,y,-z+1/2
-x,-y,-z
x,-y,z-1/2
x+1/2,y+1/2,z
-x+1/2,y+1/2,-z+1/2
-x+1/2,-y+1/2,-z
x+1/2,-y+1/2,z-1/2

loop_
_atom_site_label
_atom_site_type_symbol
_atom_site_fract_x
_atom_site_fract_y
_atom_site_fract_z
_atom_site_occupancy
_atom_site_U_iso_or_equiv
P1 P+5 0.599 0.241 0.447 1 0.0
O2 O-2 0.634 0.464 0.374 1 0.0
O1 O-2 0.643 0.03 0.392 1 0.0
O4 O-2 0.491 0.222 0.42 1 0.0
O3 O-2 0.642 0.28 0.612 1 0.0
Pb1 Pb+2 0 0.291 0.25 1 0.0
Pb2 Pb+2 0.317 0.309 0.352 1 0.0
